data_7036720
loop_
_publ_author_name
'Prashanth, Billa'
'Singh, Sanjay'

_publ_section_title
;
 Concise access to iminophosphonamide stabilized heteroleptic germylenes:
 chemical reactivity and structural investigation.
;
_journal_issue 14
_journal_name_full 'Dalton transactions (Cambridge, England : 2003)'
_journal_page_first 6079
_journal_page_last 6087
_journal_paper_doi 10.1039/c5dt02287h
_journal_volume 45
_journal_year 2016
_chemical_formula_moiety 'C32 H45 Ge N2 O P Se, C7 H8'
_chemical_formula_sum 'C39 H53 Ge N2 O P Se'
_chemical_formula_weight 748.35
_chemical_properties_physical 'Air-sensitive, Moisture-sensitive'
_space_group_IT_number 14
_symmetry_cell_setting monoclinic
_symmetry_Int_Tables_number 14
_symmetry_space_group_name_Hall '-P 2ybc'
_symmetry_space_group_name_H-M 'P 1 21/c 1'
_atom_sites_solution_hydrogens geom
_atom_sites_solution_primary direct
_atom_sites_solution_secondary difmap
_audit_creation_date 2015-05-25T11:36:32-00:00
_audit_creation_method 'WinGX routine CIF_UPDATE'
_audit_update_record
;
2015-05-25 deposited with the CCDC.
2015-09-30 downloaded from the CCDC.
;
_cell_angle_alpha 90
_cell_angle_beta 109.724(8)
_cell_angle_gamma 90
_cell_formula_units_Z 4
_cell_length_a 23.504(4)
_cell_length_b 8.9246(13)
_cell_length_c 20.470(4)
_cell_measurement_reflns_used 10719
_cell_measurement_temperature 100
_cell_measurement_theta_max 27.5
_cell_measurement_theta_min 3
_cell_volume 4041.9(12)
_computing_cell_refinement
;
        CrystalClear-SM Expert 2.0 r15 (Rigaku, 2011)
;
_computing_data_collection
;
        CrystalClear-SM Expert 2.0 r15 (Rigaku, 2011)
;
_computing_data_reduction
;
        CrystalClear-SM Expert 2.0 r15 (Rigaku, 2011)
;
_computing_molecular_graphics 'Olex2 (Dolomanov et al., 2009)'
_computing_publication_material 'Olex2 (Dolomanov et al., 2009)'
_computing_structure_refinement 'ShelXL (Sheldrick, 2008)'
_computing_structure_solution 'SHELXS-97 (Sheldrick, 1990)'
_diffrn_ambient_temperature 100
_diffrn_detector CCD
_diffrn_detector_area_resol_mean 13.6612
_diffrn_measured_fraction_theta_full 0.995
_diffrn_measured_fraction_theta_max 0.995
_diffrn_measurement_device
;
        XtaLABmini: Fixed Chi 2 circle
;
_diffrn_measurement_device_type
;
        Rigaku Mercury375R (2x2 bin mode)
;
_diffrn_measurement_method 'profile data from \w-scans'
_diffrn_orient_matrix_type d*Trek
_diffrn_orient_matrix_UB_11 -0.047126
_diffrn_orient_matrix_UB_12 0.091258
_diffrn_orient_matrix_UB_13 0.044792
_diffrn_orient_matrix_UB_21 -0.039331
_diffrn_orient_matrix_UB_22 -0.028897
_diffrn_orient_matrix_UB_23 0.017643
_diffrn_orient_matrix_UB_31 0.009671
_diffrn_orient_matrix_UB_32 -0.015264
_diffrn_orient_matrix_UB_33 0.041428
_diffrn_radiation_monochromator 'Graphite Monochromator'
_diffrn_radiation_type MoK\a
_diffrn_radiation_wavelength 0.71073
_diffrn_reflns_av_R_equivalents 0.0818
_diffrn_reflns_limit_h_max 28
_diffrn_reflns_limit_h_min -28
_diffrn_reflns_limit_k_max 10
_diffrn_reflns_limit_k_min -10
_diffrn_reflns_limit_l_max 24
_diffrn_reflns_limit_l_min -24
_diffrn_reflns_number 34873
_diffrn_reflns_theta_full 25.36
_diffrn_reflns_theta_max 25.36
_diffrn_reflns_theta_min 3.04
_diffrn_source 'Sealed Tube'
_exptl_absorpt_coefficient_mu 1.727
_exptl_absorpt_correction_T_max 1
_exptl_absorpt_correction_T_min 0.756
_exptl_absorpt_correction_type multi-scan
_exptl_absorpt_process_details
;
        Pflugrath, JW (1999) Acta Cryst. D55, 1718-1725.
       Although that is the official publication, Thad Niemeyer
       of Rigaku/MSC has re-written the bulk of the crystal-
       lographic code in d*TREK.  Robert Bolotovsky of Rigaku
       has made numerous contributions as well.  The reqab
       absorption correction algorithm is written by Robert
       Jacobson of Iowa State University.  The habscor absorption
       correction algorithm is written by Tsuneyuki Higashi
       of Rigaku.  We also want to acknowledge the works of many
       others.
;
_exptl_crystal_colour 'clear light colourless'
_exptl_crystal_density_diffrn 1.23
_exptl_crystal_density_method 'not measured'
_exptl_crystal_description block
_exptl_crystal_F_000 1560
_exptl_crystal_recrystallization_method 'Re-crystallisation from solvent: Toluene'
_exptl_crystal_size_max 0.2
_exptl_crystal_size_mid 0.2
_exptl_crystal_size_min 0.2
_platon_squeeze_details
;
;
_refine_diff_density_max 1.357
_refine_diff_density_min -0.66
_refine_diff_density_rms 0.104
_refine_ls_extinction_method none
_refine_ls_goodness_of_fit_ref 1.036
_refine_ls_hydrogen_treatment constr
_refine_ls_matrix_type full
_refine_ls_number_parameters 417
_refine_ls_number_reflns 7388
_refine_ls_number_restraints 0
_refine_ls_restrained_S_all 1.036
_refine_ls_R_factor_all 0.0608
_refine_ls_R_factor_gt 0.0553
_refine_ls_shift/su_max 0.001
_refine_ls_shift/su_mean 0
_refine_ls_structure_factor_coef Fsqd
_refine_ls_weighting_details 'calc w=1/[\s^2^(Fo^2^)+(0.0702P)^2^+13.8235P] where P=(Fo^2^+2Fc^2^)/3'
_refine_ls_weighting_scheme calc
_refine_ls_wR_factor_gt 0.1468
_refine_ls_wR_factor_ref 0.1507
_reflns_number_gt 6446
_reflns_number_total 7388
_reflns_threshold_expression >2sigma(I)
_cod_data_source_file c5dt02287h2.cif
_cod_data_source_block Compound_8
_cod_depositor_comments 'Adding full bibliography for 7036716--7036720.cif.'
_cod_original_cell_volume 4042.0(13)
_cod_database_code 7036720
_platon_squeeze_void_probe_radius 1.20

loop_
_symmetry_equiv_pos_as_xyz
'x, y, z'
'-x, y+1/2, -z+1/2'
'-x, -y, -z'
'x, -y-1/2, z-1/2'

loop_
_atom_site_label
_atom_site_type_symbol
_atom_site_fract_x
_atom_site_fract_y
_atom_site_fract_z
_atom_site_U_iso_or_equiv
_atom_site_adp_type
_atom_site_occupancy
_atom_site_calc_flag
C20 C 0.7470(2) 0.1896(5) 0.8041(2) 0.0258(9) Uani 1 d
H20 H 0.7052 0.1662 0.7849 0.031 Uiso 1 calc
C1 C 0.71405(18) 0.6401(4) 0.6892(2) 0.0204(8) Uani 1 d
C6 C 0.73660(18) 0.7009(5) 0.7574(2) 0.0237(8) Uani 1 d
C5 C 0.7033(2) 0.8131(5) 0.7755(2) 0.0280(9) Uani 1 d
H5 H 0.717 0.8528 0.8213 0.034 Uiso 1 calc
C4 C 0.6505(2) 0.8672(5) 0.7271(2) 0.0318(10) Uani 1 d
H4 H 0.6282 0.9436 0.74 0.038 Uiso 1 calc
C3 C 0.63025(18) 0.8113(4) 0.6609(2) 0.0258(9) Uani 1 d
H3 H 0.5942 0.8505 0.6284 0.031 Uiso 1 calc
C2 C 0.66119(17) 0.6986(4) 0.6401(2) 0.0221(8) Uani 1 d
C10 C 0.7961(2) 0.6527(5) 0.8105(2) 0.0281(9) Uani 1 d
H10 H 0.8151 0.5769 0.7883 0.034 Uiso 1 calc
C12 C 0.8394(2) 0.7853(6) 0.8336(3) 0.0486(14) Uani 1 d
H12A H 0.8384 0.8447 0.7929 0.073 Uiso 1 calc
H12B H 0.8806 0.7482 0.8569 0.073 Uiso 1 calc
H12C H 0.8271 0.8481 0.8658 0.073 Uiso 1 calc
C11 C 0.7869(3) 0.5797(6) 0.8740(2) 0.0445(13) Uani 1 d
H11A H 0.768 0.6519 0.8964 0.067 Uiso 1 calc
H11B H 0.8261 0.5487 0.9069 0.067 Uiso 1 calc
H11C H 0.7607 0.4918 0.8593 0.067 Uiso 1 calc
C7 C 0.63565(18) 0.6443(5) 0.5652(2) 0.0231(8) Uani 1 d
H7 H 0.6615 0.5598 0.5592 0.028 Uiso 1 calc
C9 C 0.57090(19) 0.5866(5) 0.5471(2) 0.0280(9) Uani 1 d
H9A H 0.5694 0.5107 0.5811 0.042 Uiso 1 calc
H9B H 0.5577 0.5421 0.5006 0.042 Uiso 1 calc
H9C H 0.5441 0.6701 0.5481 0.042 Uiso 1 calc
C8 C 0.6376(2) 0.7693(5) 0.5150(2) 0.0303(9) Uani 1 d
H8A H 0.6132 0.8542 0.5207 0.046 Uiso 1 calc
H8B H 0.6213 0.7322 0.4672 0.046 Uiso 1 calc
H8C H 0.6795 0.8019 0.5249 0.046 Uiso 1 calc
C13 C 0.66013(17) 0.2842(4) 0.6491(2) 0.0200(8) Uani 1 d
C14 C 0.62355(19) 0.3025(5) 0.6902(2) 0.0263(9) Uani 1 d
H14 H 0.6398 0.3459 0.735 0.032 Uiso 1 calc
C15 C 0.5639(2) 0.2576(5) 0.6654(2) 0.0326(10) Uani 1 d
H15 H 0.5393 0.2694 0.6936 0.039 Uiso 1 calc
C16 C 0.53943(19) 0.1953(5) 0.5996(3) 0.0347(10) Uani 1 d
H16 H 0.4987 0.1619 0.5834 0.042 Uiso 1 calc
C17 C 0.57462(19) 0.1822(5) 0.5579(2) 0.0288(9) Uani 1 d
H17 H 0.5576 0.1434 0.5122 0.035 Uiso 1 calc
C18 C 0.63467(18) 0.2253(4) 0.5824(2) 0.0232(8) Uani 1 d
H18 H 0.6587 0.2148 0.5536 0.028 Uiso 1 calc
C19 C 0.77509(18) 0.2691(4) 0.76544(19) 0.0218(8) Uani 1 d
C24 C 0.83732(19) 0.2990(5) 0.7938(2) 0.0247(8) Uani 1 d
H24 H 0.857 0.352 0.7673 0.03 Uiso 1 calc
C23 C 0.8701(2) 0.2509(5) 0.8607(2) 0.0311(10) Uani 1 d
H23 H 0.9122 0.2705 0.8797 0.037 Uiso 1 calc
C22 C 0.8409(2) 0.1739(5) 0.8997(2) 0.0331(10) Uani 1 d
H22 H 0.8629 0.1425 0.9456 0.04 Uiso 1 calc
C21 C 0.7803(2) 0.1438(5) 0.8714(2) 0.0300(9) Uani 1 d
H21 H 0.7606 0.091 0.898 0.036 Uiso 1 calc
C25 C 0.79853(18) 0.1509(4) 0.6125(2) 0.0212(8) Uani 1 d
C26 C 0.7727(2) 0.0206(5) 0.6414(3) 0.0283(9) Uani 1 d
H26A H 0.7285 0.0253 0.6234 0.043 Uiso 1 calc
H26B H 0.7869 0.0265 0.6921 0.043 Uiso 1 calc
H26C H 0.7861 -0.0741 0.6272 0.043 Uiso 1 calc
C27 C 0.7801(3) 0.1348(6) 0.5334(2) 0.0431(13) Uani 1 d
H27A H 0.7977 0.0429 0.5222 0.065 Uiso 1 calc
H27B H 0.7948 0.2214 0.5144 0.065 Uiso 1 calc
H27C H 0.7359 0.1297 0.5131 0.065 Uiso 1 calc
C28 C 0.8671(2) 0.1486(5) 0.6448(3) 0.0361(11) Uani 1 d
H28A H 0.8787 0.1547 0.6954 0.054 Uiso 1 calc
H28B H 0.8841 0.2343 0.6277 0.054 Uiso 1 calc
H28C H 0.8828 0.0554 0.6321 0.054 Uiso 1 calc
C29 C 0.9248(2) 0.5896(6) 0.6915(4) 0.0521(16) Uani 1 d
C30 C 0.9559(3) 0.5249(8) 0.6443(6) 0.086(3) Uani 1 d
H30A H 0.9295 0.535 0.5959 0.129 Uiso 1 calc
H30B H 0.9647 0.4187 0.6552 0.129 Uiso 1 calc
H30C H 0.9937 0.5791 0.651 0.129 Uiso 1 calc
C31 C 0.9096(3) 0.7543(6) 0.6747(4) 0.065(2) Uani 1 d
H31A H 0.9469 0.8107 0.6813 0.097 Uiso 1 calc
H31B H 0.8892 0.7942 0.7056 0.097 Uiso 1 calc
H31C H 0.8828 0.7638 0.6264 0.097 Uiso 1 calc
C32 C 0.9634(3) 0.5717(7) 0.7686(4) 0.074(2) Uani 1 d
H32A H 0.9719 0.4653 0.7793 0.111 Uiso 1 calc
H32B H 0.9413 0.6122 0.7976 0.111 Uiso 1 calc
H32C H 1.0015 0.6263 0.7781 0.111 Uiso 1 calc
N1 N 0.74629(14) 0.5190(3) 0.67053(17) 0.0186(7) Uani 1 d
N2 N 0.77463(14) 0.2969(4) 0.62630(16) 0.0195(7) Uani 1 d
O1 O 0.87139(13) 0.5049(3) 0.68397(18) 0.0339(8) Uani 1 d
P1 P 0.73821(4) 0.33959(11) 0.67869(5) 0.0176(2) Uani 1 d
Ge1 Ge 0.799423(18) 0.49900(4) 0.61707(2) 0.02091(14) Uani 1 d
Se1 Se 0.78452(2) 0.60889(5) 0.51647(2) 0.03289(15) Uani 1 d
C33 C 0.3983(4) 1.0517(9) 0.6619(4) 0.073(2) Uani 1 d
H33A H 0.3892 1.0604 0.7051 0.11 Uiso 1 calc
H33B H 0.3633 1.0849 0.6229 0.11 Uiso 1 calc
H33C H 0.4333 1.1144 0.6648 0.11 Uiso 1 calc
C34 C 0.4121(3) 0.8930(8) 0.6512(3) 0.0563(16) Uani 1 d
C35 C 0.4717(3) 0.8410(9) 0.6732(3) 0.0587(18) Uani 1 d
H35 H 0.5041 0.9084 0.6938 0.07 Uiso 1 calc
C36 C 0.4835(3) 0.6927(9) 0.6652(3) 0.0621(18) Uani 1 d
H36 H 0.5241 0.6583 0.6808 0.075 Uiso 1 calc
C37 C 0.4373(3) 0.5930(9) 0.6347(3) 0.0660(19) Uani 1 d
H37 H 0.4463 0.4912 0.6287 0.079 Uiso 1 calc
C38 C 0.3788(3) 0.6411(10) 0.6132(3) 0.066(2) Uani 1 d
H38 H 0.3467 0.5721 0.5935 0.079 Uiso 1 calc
C39 C 0.3664(2) 0.7887(8) 0.6200(3) 0.0492(14) Uani 1 d
H39 H 0.3256 0.8217 0.603 0.059 Uiso 1 calc

loop_
_atom_site_aniso_label
_atom_site_aniso_U_11
_atom_site_aniso_U_22
_atom_site_aniso_U_33
_atom_site_aniso_U_23
_atom_site_aniso_U_13
_atom_site_aniso_U_12
C20 0.035(2) 0.020(2) 0.0206(19) 0.0008(16) 0.0070(17) 0.0041(17)
C1 0.0272(19) 0.0107(17) 0.0240(19) -0.0022(15) 0.0097(16) -0.0004(15)
C6 0.030(2) 0.0174(19) 0.0223(19) -0.0032(16) 0.0068(16) -0.0003(16)
C5 0.039(2) 0.016(2) 0.030(2) -0.0094(17) 0.0129(18) 0.0003(17)
C4 0.034(2) 0.023(2) 0.041(3) -0.0103(19) 0.017(2) 0.0000(18)
C3 0.0231(19) 0.0129(18) 0.040(2) 0.0030(17) 0.0082(17) 0.0021(15)
C2 0.0221(18) 0.0166(19) 0.027(2) 0.0012(16) 0.0074(16) -0.0023(15)
C10 0.035(2) 0.0166(19) 0.025(2) -0.0041(16) 0.0004(17) 0.0050(17)
C12 0.041(3) 0.028(3) 0.058(3) -0.016(2) -0.008(2) 0.002(2)
C11 0.067(3) 0.041(3) 0.022(2) -0.004(2) 0.010(2) 0.017(3)
C7 0.024(2) 0.0187(19) 0.023(2) 0.0010(16) 0.0040(16) 0.0026(16)
C9 0.027(2) 0.025(2) 0.027(2) 0.0014(17) 0.0021(17) 0.0004(17)
C8 0.035(2) 0.025(2) 0.030(2) 0.0074(18) 0.0086(18) 0.0008(18)
C13 0.0217(18) 0.0168(18) 0.0219(19) 0.0020(15) 0.0078(15) -0.0002(15)
C14 0.033(2) 0.025(2) 0.023(2) 0.0039(17) 0.0127(17) 0.0040(17)
C15 0.030(2) 0.035(2) 0.037(2) 0.010(2) 0.0159(19) 0.0029(19)
C16 0.022(2) 0.028(2) 0.050(3) 0.008(2) 0.0080(19) -0.0025(18)
C17 0.028(2) 0.020(2) 0.031(2) 0.0003(17) 0.0006(17) 0.0016(17)
C18 0.028(2) 0.0161(19) 0.025(2) -0.0002(16) 0.0076(16) 0.0019(16)
C19 0.030(2) 0.0144(18) 0.0171(18) -0.0007(15) 0.0034(15) 0.0048(15)
C24 0.032(2) 0.0189(19) 0.0205(19) -0.0017(16) 0.0057(16) 0.0016(16)
C23 0.034(2) 0.024(2) 0.026(2) -0.0020(18) -0.0021(18) 0.0071(18)
C22 0.051(3) 0.025(2) 0.018(2) 0.0004(17) 0.0038(19) 0.012(2)
C21 0.049(3) 0.022(2) 0.019(2) -0.0001(17) 0.0111(18) 0.0042(19)
C25 0.028(2) 0.0129(18) 0.025(2) 0.0007(15) 0.0127(16) 0.0016(15)
C26 0.034(2) 0.0135(19) 0.043(3) -0.0015(18) 0.021(2) -0.0005(16)
C27 0.075(4) 0.031(3) 0.026(2) -0.001(2) 0.021(2) 0.018(2)
C28 0.031(2) 0.017(2) 0.063(3) -0.006(2) 0.019(2) 0.0022(17)
C29 0.021(2) 0.025(2) 0.103(5) 0.002(3) 0.011(3) -0.0049(19)
C30 0.057(4) 0.055(4) 0.172(9) 0.018(5) 0.073(5) 0.005(3)
C31 0.039(3) 0.026(3) 0.107(5) 0.005(3) -0.006(3) -0.008(2)
C32 0.028(3) 0.046(4) 0.117(6) 0.014(4) -0.017(3) -0.003(2)
N1 0.0212(15) 0.0126(15) 0.0209(16) -0.0034(12) 0.0058(13) 0.0005(12)
N2 0.0235(16) 0.0131(15) 0.0218(16) 0.0029(13) 0.0077(13) 0.0009(12)
O1 0.0227(15) 0.0226(16) 0.050(2) 0.0022(13) 0.0044(14) -0.0041(12)
P1 0.0217(5) 0.0130(5) 0.0168(5) -0.0003(4) 0.0048(4) 0.0007(4)
Ge1 0.0233(2) 0.0133(2) 0.0276(2) 0.00043(15) 0.01050(17) -0.00057(15)
Se1 0.0531(3) 0.0215(2) 0.0331(3) 0.00245(17) 0.0265(2) -0.00130(19)
C33 0.088(5) 0.074(5) 0.065(4) 0.026(4) 0.036(4) -0.003(4)
C34 0.057(3) 0.084(5) 0.036(3) 0.011(3) 0.026(3) -0.002(3)
C35 0.036(3) 0.104(6) 0.040(3) 0.004(3) 0.019(2) -0.011(3)
C36 0.044(3) 0.102(6) 0.047(3) -0.002(4) 0.024(3) -0.002(3)
C37 0.064(4) 0.091(5) 0.049(4) -0.009(3) 0.027(3) -0.001(4)
C38 0.049(3) 0.108(6) 0.046(3) -0.022(4) 0.022(3) -0.021(4)
C39 0.034(3) 0.084(5) 0.029(2) 0.005(3) 0.011(2) 0.003(3)

loop_
_atom_type_symbol
_atom_type_description
_atom_type_scat_dispersion_real
_atom_type_scat_dispersion_imag
_atom_type_scat_source
C C 0.0033 0.0016 'International Tables Vol C Tables 4.2.6.8 and 6.1.1.4'
H H 0 0 'International Tables Vol C Tables 4.2.6.8 and 6.1.1.4'
Ge Ge 0.1547 1.8001 'International Tables Vol C Tables 4.2.6.8 and 6.1.1.4'
N N 0.0061 0.0033 'International Tables Vol C Tables 4.2.6.8 and 6.1.1.4'
O O 0.0106 0.006 'International Tables Vol C Tables 4.2.6.8 and 6.1.1.4'
P P 0.1023 0.0942 'International Tables Vol C Tables 4.2.6.8 and 6.1.1.4'
Se Se -0.0929 2.2259 'International Tables Vol C Tables 4.2.6.8 and 6.1.1.4'

loop_
_geom_angle_atom_site_label_1
_geom_angle_atom_site_label_2
_geom_angle_atom_site_label_3
_geom_angle
C19 C20 C21 119.8(4)
C6 C1 N1 119.3(3)
C2 C1 C6 120.4(4)
C2 C1 N1 120.3(3)
C1 C6 C10 122.9(4)
C5 C6 C1 118.5(4)
C5 C6 C10 118.5(4)
C4 C5 C6 120.5(4)
C3 C4 C5 120.5(4)
C4 C3 C2 121.6(4)
C1 C2 C7 123.6(4)
C3 C2 C1 118.4(4)
C3 C2 C7 118.0(4)
C6 C10 C12 111.0(4)
C6 C10 C11 111.6(4)
C12 C10 C11 109.7(4)
C2 C7 C9 111.8(3)
C2 C7 C8 110.7(3)
C8 C7 C9 109.7(3)
C14 C13 P1 122.0(3)
C18 C13 C14 119.0(4)
C18 C13 P1 119.0(3)
C15 C14 C13 120.0(4)
C14 C15 C16 120.5(4)
C17 C16 C15 119.7(4)
C16 C17 C18 120.3(4)
C17 C18 C13 120.5(4)
C20 C19 C24 119.5(4)
C20 C19 P1 125.2(3)
C24 C19 P1 115.3(3)
C23 C24 C19 120.1(4)
C24 C23 C22 119.8(4)
C21 C22 C23 119.8(4)
C22 C21 C20 121.0(4)
C26 C25 C27 109.3(4)
C26 C25 C28 108.9(3)
C28 C25 C27 109.7(4)
N2 C25 C26 111.8(3)
N2 C25 C27 107.1(3)
N2 C25 C28 110.0(3)
C30 C29 C31 110.6(6)
C30 C29 C32 111.8(6)
C31 C29 C32 110.1(5)
O1 C29 C30 109.0(5)
O1 C29 C31 110.8(4)
O1 C29 C32 104.3(5)
C1 N1 P1 128.3(3)
C1 N1 Ge1 135.9(3)
P1 N1 Ge1 95.02(15)
C25 N2 P1 130.5(3)
C25 N2 Ge1 131.1(2)
P1 N2 Ge1 95.11(16)
C29 O1 Ge1 132.1(3)
C13 P1 C19 109.38(19)
C13 P1 Ge1 130.50(13)
C19 P1 Ge1 120.11(14)
N1 P1 C13 112.17(17)
N1 P1 C19 114.20(18)
N1 P1 Ge1 46.89(12)
N2 P1 C13 114.72(18)
N2 P1 C19 112.44(18)
N2 P1 N1 93.29(17)
N2 P1 Ge1 46.82(12)
N1 Ge1 P1 38.09(10)
N1 Ge1 Se1 124.16(10)
N2 Ge1 N1 75.84(13)
N2 Ge1 P1 38.07(10)
N2 Ge1 Se1 123.50(10)
O1 Ge1 N1 100.94(15)
O1 Ge1 N2 101.10(14)
O1 Ge1 P1 100.28(11)
O1 Ge1 Se1 121.08(11)
Se1 Ge1 P1 138.64(3)
C35 C34 C33 120.9(7)
C35 C34 C39 117.2(7)
C39 C34 C33 121.9(6)
C36 C35 C34 120.1(6)
C35 C36 C37 121.1(6)
C38 C37 C36 119.8(8)
C37 C38 C39 119.7(7)
C38 C39 C34 122.0(6)

loop_
_geom_bond_atom_site_label_1
_geom_bond_atom_site_label_2
_geom_bond_distance
C20 C19 1.385(6)
C20 C21 1.397(6)
C1 C6 1.423(6)
C1 C2 1.408(6)
C1 N1 1.444(5)
C6 C5 1.396(6)
C6 C10 1.516(6)
C5 C4 1.388(7)
C4 C3 1.370(6)
C3 C2 1.389(6)
C2 C7 1.526(6)
C10 C12 1.528(6)
C10 C11 1.533(7)
C7 C9 1.529(6)
C7 C8 1.528(6)
C13 C14 1.400(6)
C13 C18 1.396(6)
C13 P1 1.797(4)
C14 C15 1.381(6)
C15 C16 1.390(7)
C16 C17 1.379(7)
C17 C18 1.383(6)
C19 C24 1.405(6)
C19 P1 1.806(4)
C24 C23 1.393(6)
C23 C22 1.397(7)
C22 C21 1.372(7)
C25 C26 1.522(6)
C25 C27 1.534(6)
C25 C28 1.523(6)
C25 N2 1.483(5)
C29 C30 1.510(10)
C29 C31 1.524(7)
C29 C32 1.541(10)
C29 O1 1.429(5)
N1 P1 1.628(3)
N1 Ge1 1.927(3)
N2 P1 1.627(3)
N2 Ge1 1.925(3)
O1 Ge1 1.782(3)
P1 Ge1 2.6287(11)
Ge1 Se1 2.1996(7)
C33 C34 1.485(11)
C34 C35 1.399(9)
C34 C39 1.401(9)
C35 C36 1.374(11)
C36 C37 1.379(10)
C37 C38 1.365(10)
C38 C39 1.367(10)

loop_
_platon_squeeze_void_nr
_platon_squeeze_void_average_x
_platon_squeeze_void_average_y
_platon_squeeze_void_average_z
_platon_squeeze_void_volume
_platon_squeeze_void_count_electrons
_platon_squeeze_void_content
1 0.000 -0.026 0.000 242 48 ' '
2 1.000 -0.020 0.500 242 48 ' '
